data_7217867
loop_
_publ_author_name
'Leyssens, T.'
'Tumanova, N.'
'Robeyns, K.'
'Candoni, N.'
'Veesler, S.'

_publ_section_title
;
 Solution cocrystallization, an effective tool to explore the variety of
 cocrystal systems: caffeine/dicarboxylic acid cocrystals
;
_journal_issue 41
_journal_name_full CrystEngComm
_journal_page_first 9603
_journal_paper_doi 10.1039/C4CE01495B
_journal_volume 16
_journal_year 2014
_chemical_absolute_configuration rm
_chemical_formula_moiety 'C8 H10 N4 O2, C4 H6 O5'
_chemical_formula_sum 'C12 H16 N4 O7'
_chemical_formula_weight 328.29
_chemical_name_systematic
;
 ?
;
_space_group_crystal_system triclinic
_space_group_IT_number 1
_space_group_name_Hall 'P 1'
_space_group_name_H-M_alt 'P 1'
_symmetry_space_group_name_Hall 'P 1'
_symmetry_space_group_name_H-M 'P 1'
_atom_sites_solution_hydrogens geom
_audit_creation_method SHELXL-2014
_cell_angle_alpha 85.131(10)
_cell_angle_beta 65.297(13)
_cell_angle_gamma 71.185(11)
_cell_formula_units_Z 2
_cell_length_a 9.1390(11)
_cell_length_b 9.3060(10)
_cell_length_c 9.7714(12)
_cell_measurement_reflns_used 4122
_cell_measurement_temperature 150(2)
_cell_measurement_theta_max 25.2981
_cell_measurement_theta_min 2.2935
_cell_volume 713.44(17)
_computing_cell_refinement
;
CrysAlisPro, Agilent Technologies,
Version 1.171.35.19 (release 27-10-2011 CrysAlis171 .NET)
(compiled Oct 27 2011,15:02:11)
;
_computing_data_collection MAR
_computing_data_reduction
;
CrysAlisPro, Agilent Technologies,
Version 1.171.35.19 (release 27-10-2011 CrysAlis171 .NET)
(compiled Oct 27 2011,15:02:11)
;
_computing_molecular_graphics 'MERCURY (Macrae et al., 2008)'
_computing_publication_material
;

'MERCURY (Macrae et al., 2008), Platon (Spek, 2009)'



;
_computing_structure_refinement 'SHELXL-2014 (Sheldrick, 2014)'
_computing_structure_solution 'SHELXS-97 (Sheldrick, 1990)'
_diffrn_ambient_temperature 150(2)
_diffrn_measured_fraction_theta_full 0.929
_diffrn_measured_fraction_theta_max 0.928
_diffrn_measurement_device_type 'MAR345 image plate'
_diffrn_measurement_method '150 images, \D\F 1.5\% '
_diffrn_radiation_monochromator 'Zr filter'
_diffrn_radiation_source 'Rigaku UltraX 18 rotating anode'
_diffrn_radiation_type MoK\a
_diffrn_radiation_wavelength 0.71073
_diffrn_reflns_av_R_equivalents 0.0219
_diffrn_reflns_av_unetI/netI 0.0257
_diffrn_reflns_Laue_measured_fraction_full 0.929
_diffrn_reflns_Laue_measured_fraction_max 0.928
_diffrn_reflns_limit_h_max 10
_diffrn_reflns_limit_h_min -10
_diffrn_reflns_limit_k_max 11
_diffrn_reflns_limit_k_min -11
_diffrn_reflns_limit_l_max 11
_diffrn_reflns_limit_l_min -11
_diffrn_reflns_number 5903
_diffrn_reflns_point_group_measured_fraction_full 0.894
_diffrn_reflns_point_group_measured_fraction_max 0.890
_diffrn_reflns_theta_full 25.242
_diffrn_reflns_theta_max 25.353
_diffrn_reflns_theta_min 2.316
_exptl_absorpt_coefficient_mu 0.127
_exptl_absorpt_correction_T_max 1.00000
_exptl_absorpt_correction_T_min 0.95964
_exptl_absorpt_correction_type multi-scan
_exptl_absorpt_process_details
;
CrysAlisPro, Agilent Technologies,
Version 1.171.35.19 (release 27-10-2011 CrysAlis171 .NET)
(compiled Oct 27 2011,15:02:11)
Empirical absorption correction using spherical harmonics,
 implemented in SCALE3 ABSPACK scaling algorithm.
;
_exptl_crystal_colour colourless
_exptl_crystal_density_diffrn 1.528
_exptl_crystal_description block
_exptl_crystal_F_000 344
_exptl_crystal_size_max 0.37
_exptl_crystal_size_mid 0.27
_exptl_crystal_size_min 0.27
_refine_diff_density_max 0.377
_refine_diff_density_min -0.269
_refine_diff_density_rms 0.046
_refine_ls_abs_structure_details
;
 Flack x determined using 1965 quotients [(I+)-(I-)]/[(I+)+(I-)]
 (Parsons, Flack and Wagner, Acta Cryst. B69 (2013) 249-259).
;
_refine_ls_abs_structure_Flack 0.8(10)
_refine_ls_extinction_method none
_refine_ls_goodness_of_fit_ref 1.059
_refine_ls_hydrogen_treatment constr
_refine_ls_matrix_type full
_refine_ls_number_parameters 505
_refine_ls_number_reflns 4640
_refine_ls_number_restraints 57
_refine_ls_restrained_S_all 1.068
_refine_ls_R_factor_all 0.0609
_refine_ls_R_factor_gt 0.0580
_refine_ls_shift/su_max 0.000
_refine_ls_shift/su_mean 0.000
_refine_ls_structure_factor_coef Fsqd
_refine_ls_weighting_details 'w=1/[\s^2^(Fo^2^)+(0.0997P)^2^+0.2849P] where P=(Fo^2^+2Fc^2^)/3'
_refine_ls_weighting_scheme calc
_refine_ls_wR_factor_gt 0.1558
_refine_ls_wR_factor_ref 0.1595
_reflns_Friedel_coverage 0.918
_reflns_Friedel_fraction_full 0.859
_reflns_Friedel_fraction_max 0.852
_reflns_number_gt 4347
_reflns_number_total 4640
_reflns_threshold_expression 'I > 2\s(I)'
_cod_data_source_file c4ce01495b2.cif
_cod_data_source_block tllm013
_cod_depositor_comments 'Adding full bibliography for 7217867--7217872.cif.'
_cod_original_cell_volume 713.43(16)
_cod_database_code 7217867
_shelx_space_group_comment
;
The symmetry employed for this shelxl refinement is uniquely defined
by the following loop, which should always be used as a source of
symmetry information in preference to the above space-group names.
They are only intended as comments.
;
_shelxl_version_number 2014-3

loop_
_space_group_symop_operation_xyz
'x, y, z'

loop_
_atom_site_label
_atom_site_type_symbol
_atom_site_fract_x
_atom_site_fract_y
_atom_site_fract_z
_atom_site_U_iso_or_equiv
_atom_site_adp_type
_atom_site_occupancy
_atom_site_site_symmetry_order
_atom_site_calc_flag
_atom_site_refinement_flags_posn
_atom_site_refinement_flags_adp
_atom_site_refinement_flags_occupancy
_atom_site_disorder_assembly
_atom_site_disorder_group
N1 N 0.6600(6) -0.1132(5) 0.5645(6) 0.0443(12) Uani 1 1 d . . . . .
C2 C 0.7080(8) -0.1549(6) 0.4201(7) 0.0463(14) Uani 1 1 d . . . . .
H2 H 0.6811 -0.2340 0.3901 0.056 Uiso 1 1 calc R U . . .
N3 N 0.7989(6) -0.0719(5) 0.3219(5) 0.0394(11) Uani 1 1 d . . . . .
C4 C 0.8109(7) 0.0300(6) 0.4076(6) 0.0350(11) Uani 1 1 d . . . . .
C5 C 0.7228(7) 0.0025(5) 0.5553(6) 0.0361(12) Uani 1 1 d . . . . .
N6 N 0.7115(6) 0.0810(5) 0.6736(5) 0.0381(11) Uani 1 1 d . . . . .
C7 C 0.7830(7) 0.1949(6) 0.6468(6) 0.0380(13) Uani 1 1 d . . . . .
N8 N 0.8649(6) 0.2256(5) 0.4946(5) 0.0356(10) Uani 1 1 d . . . . .
C9 C 0.8877(7) 0.1467(6) 0.3686(6) 0.0341(12) Uani 1 1 d . . . . .
C10 C 0.8753(9) -0.0925(7) 0.1562(7) 0.0524(15) Uani 1 1 d . . . . .
H10A H 0.8433 -0.1716 0.1263 0.079 Uiso 1 1 calc R U . . .
H10B H 0.9993 -0.1229 0.1184 0.079 Uiso 1 1 calc R U . . .
H10C H 0.8343 0.0033 0.1137 0.079 Uiso 1 1 calc R U . . .
C11 C 0.6198(8) 0.0459(7) 0.8301(7) 0.0484(15) Uani 1 1 d . . . . .
H11A H 0.6687 0.0696 0.8941 0.073 Uiso 1 1 calc R U . . .
H11B H 0.6300 -0.0623 0.8335 0.073 Uiso 1 1 calc R U . . .
H11C H 0.4997 0.1070 0.8668 0.073 Uiso 1 1 calc R U . . .
O12 O 0.7779(6) 0.2661(5) 0.7497(5) 0.0505(11) Uani 1 1 d . . . . .
C13 C 0.9341(8) 0.3532(6) 0.4660(7) 0.0463(14) Uani 1 1 d . . . . .
H13A H 1.0578 0.3135 0.4305 0.069 Uiso 1 1 calc R U . . .
H13B H 0.8853 0.4163 0.5595 0.069 Uiso 1 1 calc R U . . .
H13C H 0.9051 0.4147 0.3889 0.069 Uiso 1 1 calc R U . . .
O14 O 0.9678(5) 0.1786(4) 0.2389(4) 0.0418(9) Uani 1 1 d . . . . .
N15 N 0.3424(6) 1.1074(5) 0.4379(5) 0.0413(11) Uani 1 1 d . . . . .
C16 C 0.2902(8) 1.1469(7) 0.5838(7) 0.0438(13) Uani 1 1 d . . . . .
H16 H 0.3175 1.2242 0.6163 0.053 Uiso 1 1 calc R U . . .
N17 N 0.1967(6) 1.0671(5) 0.6783(5) 0.0420(11) Uani 1 1 d . . . . .
C18 C 0.1879(7) 0.9655(6) 0.5880(6) 0.0367(12) Uani 1 1 d . . . . .
C19 C 0.2745(7) 0.9953(5) 0.4432(5) 0.0335(12) Uani 1 1 d . . . . .
N20 N 0.2883(6) 0.9203(5) 0.3231(5) 0.0370(10) Uani 1 1 d . . . . .
C21 C 0.2137(8) 0.8060(6) 0.3482(7) 0.0396(13) Uani 1 1 d . . . . .
N22 N 0.1319(6) 0.7743(5) 0.4978(6) 0.0433(11) Uani 1 1 d . . . . .
C23 C 0.1082(7) 0.8487(6) 0.6281(6) 0.0407(14) Uani 1 1 d . . . . .
C24 C 0.1182(9) 1.0893(9) 0.8427(7) 0.0575(17) Uani 1 1 d . . . . .
H24A H -0.0046 1.1103 0.8797 0.086 Uiso 1 1 calc R U . . .
H24B H 0.1404 1.1754 0.8724 0.086 Uiso 1 1 calc R U . . .
H24C H 0.1662 0.9972 0.8863 0.086 Uiso 1 1 calc R U . . .
C25 C 0.3864(9) 0.9512(7) 0.1670(6) 0.0502(15) Uani 1 1 d . . . . .
H25A H 0.3407 1.0587 0.1506 0.075 Uiso 1 1 calc R U . . .
H25B H 0.3784 0.8877 0.0970 0.075 Uiso 1 1 calc R U . . .
H25C H 0.5057 0.9277 0.1493 0.075 Uiso 1 1 calc R U . . .
O26 O 0.2193(6) 0.7396(5) 0.2449(6) 0.0572(12) Uani 1 1 d . . . . .
C27 C 0.0626(9) 0.6468(7) 0.5215(10) 0.0608(19) Uani 1 1 d . . . . .
H27A H -0.0542 0.6779 0.5994 0.091 Uiso 1 1 calc R U . . .
H27B H 0.1326 0.5595 0.5540 0.091 Uiso 1 1 calc R U . . .
H27C H 0.0632 0.6182 0.4270 0.091 Uiso 1 1 calc R U . . .
O28 O 0.0303(6) 0.8131(6) 0.7540(5) 0.0567(12) Uani 1 1 d . . . . .
C31 C 0.5332(7) 0.3675(6) 0.2919(8) 0.0515(17) Uani 1 1 d D . . . .
O32 O 0.5066(6) 0.3638(5) 0.4228(5) 0.0601(13) Uani 1 1 d D . . . .
O33 O 0.5096(6) 0.2683(5) 0.2189(5) 0.0571(11) Uani 1 1 d D . . . .
H33 H 0.4810 0.2008 0.2770 0.086 Uiso 1 1 calc R U . . .
C34 C 0.5838(8) 0.4975(6) 0.2003(7) 0.0552(16) Uani 1 1 d D . . . .
H34 H 0.4936 0.5531 0.1650 0.066 Uiso 1 1 calc R U . . .
O35 O 0.5972(7) 0.6016(5) 0.2891(6) 0.0674(14) Uani 1 1 d D . . . .
H35 H 0.5733 0.5726 0.3774 0.101 Uiso 1 1 calc R U . . .
C36 C 0.7499(8) 0.4397(6) 0.0635(7) 0.0525(14) Uani 1 1 d D . . . .
H36A H 0.7416 0.3643 0.0037 0.063 Uiso 1 1 calc R U . . .
H36B H 0.8414 0.3875 0.0968 0.063 Uiso 1 1 calc R U . . .
C37 C 0.7958(9) 0.5662(7) -0.0353(7) 0.0577(18) Uani 1 1 d D . . . .
O38 O 0.6915(10) 0.6754(9) -0.0503(12) 0.185(6) Uani 1 1 d D . . . .
O39 O 0.9498(7) 0.5366(9) -0.1194(8) 0.115(3) Uani 1 1 d D . . . .
H39 H 0.9661 0.6117 -0.1705 0.172 Uiso 1 1 calc R U . . .
C41 C 0.462(2) 0.6265(16) 0.7167(14) 0.033(4) Uani 0.622(12) 1 d D . P A 1
O42 O 0.5534(17) 0.5897(16) 0.5864(11) 0.049(2) Uani 0.622(12) 1 d D . P A 1
O43 O 0.452(2) 0.7468(14) 0.7881(15) 0.052(3) Uani 0.622(12) 1 d D . P A 1
H43 H 0.5238 0.7870 0.7303 0.078 Uiso 0.622(12) 1 calc R U P A 1
C44 C 0.3368(12) 0.5453(9) 0.8127(9) 0.042(2) Uani 0.622(12) 1 d D . P A 1
H44 H 0.2195 0.6157 0.8357 0.051 Uiso 0.622(12) 1 calc R U P A 1
O45 O 0.365(2) 0.4181(14) 0.7243(11) 0.065(4) Uani 0.622(12) 1 d D . P A 1
H45 H 0.3827 0.4428 0.6354 0.097 Uiso 0.622(12) 1 calc R U P A 1
C46 C 0.3483(10) 0.4970(9) 0.9601(8) 0.039(2) Uani 0.622(12) 1 d D . P A 1
H46A H 0.3493 0.5836 1.0117 0.046 Uiso 0.622(12) 1 calc R U P A 1
H46B H 0.4558 0.4135 0.9401 0.046 Uiso 0.622(12) 1 calc R U P A 1
C47 C 0.1983(13) 0.4435(13) 1.0623(14) 0.031(2) Uani 0.622(12) 1 d D . P A 1
O48 O 0.0624(9) 0.5371(11) 1.1306(11) 0.048(2) Uani 0.622(12) 1 d D . P A 1
O49 O 0.2273(12) 0.3000(9) 1.0697(12) 0.046(2) Uani 0.622(12) 1 d D . P A 1
H49 H 0.1454 0.2821 1.1421 0.069 Uiso 0.622(12) 1 calc R U P A 1
C41B C 0.214(4) 0.405(3) 1.041(2) 0.092(16) Uani 0.378(12) 1 d D . P A 2
O42B O 0.123(5) 0.490(3) 1.150(2) 0.154(16) Uani 0.378(12) 1 d D . P A 2
O43B O 0.205(2) 0.2667(15) 1.0300(15) 0.040(3) Uani 0.378(12) 1 d D . P A 2
H43B H 0.1124 0.2604 1.0967 0.061 Uiso 0.378(12) 1 calc R U P A 2
C44B C 0.3511(15) 0.4415(12) 0.9002(12) 0.033(3) Uani 0.378(12) 1 d D . P A 2
H44B H 0.4629 0.3944 0.9067 0.039 Uiso 0.378(12) 1 calc R U P A 2
O45B O 0.3576(18) 0.3733(15) 0.7719(12) 0.042(3) Uani 0.378(12) 1 d D . P A 2
H45B H 0.4042 0.4162 0.6942 0.063 Uiso 0.378(12) 1 calc R U P A 2
C46B C 0.3163(16) 0.6101(12) 0.8958(11) 0.031(3) Uani 0.378(12) 1 d D . P A 2
H46C H 0.3190 0.6467 0.9866 0.037 Uiso 0.378(12) 1 calc R U P A 2
H46D H 0.1996 0.6577 0.9023 0.037 Uiso 0.378(12) 1 calc R U P A 2
C47B C 0.436(3) 0.665(2) 0.759(2) 0.027(5) Uani 0.378(12) 1 d D . P A 2
O48B O 0.528(3) 0.586(2) 0.6455(18) 0.057(6) Uani 0.378(12) 1 d D . P A 2
O49B O 0.432(3) 0.7988(19) 0.774(3) 0.053(6) Uani 0.378(12) 1 d D . P A 2
H49B H 0.5168 0.8147 0.7034 0.080 Uiso 0.378(12) 1 calc R U P A 2

loop_
_atom_site_aniso_label
_atom_site_aniso_U_11
_atom_site_aniso_U_22
_atom_site_aniso_U_33
_atom_site_aniso_U_23
_atom_site_aniso_U_13
_atom_site_aniso_U_12
N1 0.047(3) 0.038(2) 0.049(3) -0.002(2) -0.012(2) -0.023(2)
C2 0.057(4) 0.035(3) 0.050(3) -0.003(2) -0.018(3) -0.021(2)
N3 0.046(3) 0.033(2) 0.038(2) -0.0034(17) -0.012(2) -0.0165(19)
C4 0.036(3) 0.028(2) 0.038(3) -0.004(2) -0.013(2) -0.007(2)
C5 0.032(3) 0.027(3) 0.048(3) -0.004(2) -0.011(2) -0.013(2)
N6 0.044(3) 0.035(2) 0.032(2) -0.0001(18) -0.0088(19) -0.0161(19)
C7 0.038(3) 0.034(3) 0.040(3) -0.003(2) -0.012(2) -0.012(2)
N8 0.041(3) 0.030(2) 0.036(2) 0.0003(17) -0.0121(18) -0.0160(18)
C9 0.034(3) 0.029(3) 0.040(3) 0.003(2) -0.015(2) -0.010(2)
C10 0.072(4) 0.042(3) 0.039(3) -0.007(2) -0.018(3) -0.018(3)
C11 0.056(4) 0.045(3) 0.034(3) 0.000(2) -0.004(2) -0.022(3)
O12 0.065(3) 0.048(2) 0.043(2) -0.0016(17) -0.0188(19) -0.028(2)
C13 0.053(4) 0.039(3) 0.052(3) -0.001(2) -0.017(3) -0.025(3)
O14 0.051(2) 0.035(2) 0.039(2) 0.0043(15) -0.0149(17) -0.0190(17)
N15 0.053(3) 0.034(2) 0.035(2) 0.0026(18) -0.010(2) -0.0217(19)
C16 0.050(3) 0.044(3) 0.041(3) -0.003(2) -0.013(2) -0.026(2)
N17 0.046(3) 0.047(3) 0.034(2) 0.0007(19) -0.015(2) -0.018(2)
C18 0.039(3) 0.035(3) 0.037(3) 0.008(2) -0.014(2) -0.017(2)
C19 0.044(3) 0.027(2) 0.029(2) 0.0047(19) -0.013(2) -0.013(2)
N20 0.046(3) 0.030(2) 0.037(2) 0.0003(17) -0.0168(19) -0.0139(18)
C21 0.047(3) 0.028(3) 0.048(3) 0.000(2) -0.022(3) -0.013(2)
N22 0.041(3) 0.031(2) 0.067(3) 0.006(2) -0.027(2) -0.0173(19)
C23 0.039(3) 0.037(3) 0.049(3) 0.015(2) -0.019(3) -0.019(2)
C24 0.058(4) 0.079(5) 0.035(3) 0.004(3) -0.017(3) -0.026(3)
C25 0.068(4) 0.043(3) 0.032(3) 0.002(2) -0.012(3) -0.020(3)
O26 0.059(3) 0.054(3) 0.066(3) -0.019(2) -0.027(2) -0.021(2)
C27 0.062(5) 0.042(3) 0.095(6) 0.014(3) -0.037(4) -0.035(3)
O28 0.050(3) 0.069(3) 0.054(3) 0.030(2) -0.018(2) -0.033(2)
C31 0.035(3) 0.030(3) 0.080(5) 0.005(3) -0.012(3) -0.015(2)
O32 0.076(3) 0.054(3) 0.060(3) 0.003(2) -0.023(2) -0.038(2)
O33 0.069(3) 0.051(2) 0.047(2) 0.0068(18) -0.0093(19) -0.034(2)
C34 0.058(4) 0.033(3) 0.064(4) 0.003(2) -0.016(3) -0.015(3)
O35 0.086(4) 0.038(2) 0.075(3) -0.013(2) -0.028(3) -0.020(2)
C36 0.052(3) 0.042(3) 0.057(3) 0.013(2) -0.017(3) -0.015(2)
C37 0.066(4) 0.041(3) 0.046(3) 0.004(2) -0.004(3) -0.018(3)
O38 0.107(5) 0.095(5) 0.197(8) 0.096(6) 0.033(5) 0.015(4)
O39 0.048(3) 0.167(7) 0.119(5) 0.080(5) -0.028(3) -0.048(4)
C41 0.042(8) 0.019(7) 0.032(10) -0.004(7) -0.008(7) -0.012(7)
O42 0.058(6) 0.055(5) 0.032(6) -0.007(5) -0.002(5) -0.036(4)
O43 0.070(7) 0.043(7) 0.039(5) 0.002(6) -0.006(4) -0.035(7)
C44 0.051(5) 0.042(5) 0.041(5) 0.007(4) -0.015(4) -0.030(4)
O45 0.107(10) 0.071(6) 0.038(5) 0.002(4) -0.015(6) -0.075(7)
C46 0.047(5) 0.029(4) 0.040(5) -0.003(4) -0.016(4) -0.012(3)
C47 0.036(6) 0.041(5) 0.031(6) 0.018(5) -0.021(5) -0.024(4)
O48 0.035(4) 0.040(4) 0.057(6) -0.001(3) 0.002(3) -0.023(3)
O49 0.046(4) 0.025(4) 0.053(6) 0.004(4) -0.003(3) -0.017(3)
C41B 0.09(2) 0.16(4) 0.036(14) 0.00(2) -0.011(12) -0.07(2)
O42B 0.31(4) 0.110(19) 0.032(8) -0.011(13) 0.007(18) -0.15(2)
O43B 0.053(7) 0.029(6) 0.032(6) -0.004(4) 0.003(5) -0.031(5)
C44B 0.037(7) 0.027(7) 0.028(6) 0.003(5) -0.002(5) -0.019(5)
O45B 0.051(6) 0.043(7) 0.025(6) -0.007(5) 0.006(5) -0.035(6)
C46B 0.038(7) 0.043(7) 0.012(5) -0.006(5) 0.001(4) -0.028(5)
C47B 0.030(10) 0.019(13) 0.032(11) -0.012(8) -0.009(8) -0.009(9)
O48B 0.077(12) 0.055(9) 0.025(11) -0.018(10) 0.013(10) -0.045(9)
O49B 0.049(9) 0.046(11) 0.053(9) 0.006(8) 0.002(6) -0.032(9)

loop_
_atom_type_symbol
_atom_type_description
_atom_type_scat_dispersion_real
_atom_type_scat_dispersion_imag
_atom_type_scat_source
C C 0.0033 0.0016 'International Tables Vol C Tables 4.2.6.8 and 6.1.1.4'
H H 0.0000 0.0000 'International Tables Vol C Tables 4.2.6.8 and 6.1.1.4'
N N 0.0061 0.0033 'International Tables Vol C Tables 4.2.6.8 and 6.1.1.4'
O O 0.0106 0.0060 'International Tables Vol C Tables 4.2.6.8 and 6.1.1.4'

loop_
_geom_angle_atom_site_label_1
_geom_angle_atom_site_label_2
_geom_angle_atom_site_label_3
_geom_angle
C2 N1 C5 104.0(5)
N1 C2 N3 112.6(5)
N1 C2 H2 123.7
N3 C2 H2 123.7
C2 N3 C4 106.4(5)
C2 N3 C10 126.2(5)
C4 N3 C10 127.4(5)
N3 C4 C5 105.5(5)
N3 C4 C9 132.3(5)
C5 C4 C9 122.1(5)
N1 C5 N6 126.5(5)
N1 C5 C4 111.5(5)
N6 C5 C4 121.9(5)
C7 N6 C5 119.9(4)
C7 N6 C11 119.6(5)
C5 N6 C11 120.4(5)
O12 C7 N6 121.8(5)
O12 C7 N8 121.4(5)
N6 C7 N8 116.8(5)
C9 N8 C7 126.4(5)
C9 N8 C13 116.7(4)
C7 N8 C13 116.8(5)
O14 C9 N8 121.6(5)
O14 C9 C4 125.8(5)
N8 C9 C4 112.6(5)
N3 C10 H10A 109.5
N3 C10 H10B 109.5
H10A C10 H10B 109.5
N3 C10 H10C 109.5
H10A C10 H10C 109.5
H10B C10 H10C 109.5
N6 C11 H11A 109.5
N6 C11 H11B 109.5
H11A C11 H11B 109.5
N6 C11 H11C 109.5
H11A C11 H11C 109.5
H11B C11 H11C 109.5
N8 C13 H13A 109.5
N8 C13 H13B 109.5
H13A C13 H13B 109.5
N8 C13 H13C 109.5
H13A C13 H13C 109.5
H13B C13 H13C 109.5
C16 N15 C19 103.6(5)
N17 C16 N15 113.5(5)
N17 C16 H16 123.3
N15 C16 H16 123.3
C16 N17 C18 105.8(5)
C16 N17 C24 125.3(5)
C18 N17 C24 128.9(5)
C19 C18 N17 106.1(5)
C19 C18 C23 123.4(5)
N17 C18 C23 130.5(5)
N20 C19 C18 122.7(5)
N20 C19 N15 126.3(5)
C18 C19 N15 111.1(5)
C19 N20 C21 119.0(5)
C19 N20 C25 122.0(5)
C21 N20 C25 118.9(5)
O26 C21 N22 122.2(6)
O26 C21 N20 121.1(6)
N22 C21 N20 116.8(5)
C21 N22 C23 127.7(5)
C21 N22 C27 115.9(5)
C23 N22 C27 116.4(5)
O28 C23 N22 121.9(6)
O28 C23 C18 127.8(6)
N22 C23 C18 110.3(5)
N17 C24 H24A 109.5
N17 C24 H24B 109.5
H24A C24 H24B 109.5
N17 C24 H24C 109.5
H24A C24 H24C 109.5
H24B C24 H24C 109.5
N20 C25 H25A 109.5
N20 C25 H25B 109.5
H25A C25 H25B 109.5
N20 C25 H25C 109.5
H25A C25 H25C 109.5
H25B C25 H25C 109.5
N22 C27 H27A 109.5
N22 C27 H27B 109.5
H27A C27 H27B 109.5
N22 C27 H27C 109.5
H27A C27 H27C 109.5
H27B C27 H27C 109.5
O32 C31 O33 124.0(5)
O32 C31 C34 120.6(6)
O33 C31 C34 115.1(6)
C31 O33 H33 109.5
O35 C34 C36 109.3(5)
O35 C34 C31 111.2(5)
C36 C34 C31 111.4(4)
O35 C34 H34 108.2
C36 C34 H34 108.2
C31 C34 H34 108.2
C34 O35 H35 109.5
C34 C36 C37 112.2(4)
C34 C36 H36A 109.2
C37 C36 H36A 109.2
C34 C36 H36B 109.2
C37 C36 H36B 109.2
H36A C36 H36B 107.9
O38 C37 O39 121.6(6)
O38 C37 C36 122.6(7)
O39 C37 C36 114.6(6)
C37 O39 H39 109.5
O42 C41 O43 123.9(11)
O42 C41 C44 122.5(11)
O43 C41 C44 113.4(11)
C41 O43 H43 109.5
O45 C44 C46 110.8(8)
O45 C44 C41 107.3(8)
C46 C44 C41 114.1(8)
O45 C44 H44 108.2
C46 C44 H44 108.2
C41 C44 H44 108.2
C44 O45 H45 109.5
C44 C46 C47 110.9(7)
C44 C46 H46A 109.5
C47 C46 H46A 109.5
C44 C46 H46B 109.5
C47 C46 H46B 109.5
H46A C46 H46B 108.1
O48 C47 O49 124.3(10)
O48 C47 C46 119.1(10)
O49 C47 C46 116.6(9)
C47 O49 H49 109.5
O42B C41B O43B 122.7(15)
O42B C41B C44B 124.5(15)
O43B C41B C44B 112.9(12)
C41B O43B H43B 109.5
O45B C44B C46B 113.9(10)
O45B C44B C41B 108.0(12)
C46B C44B C41B 109.6(11)
O45B C44B H44B 108.4
C46B C44B H44B 108.4
C41B C44B H44B 108.4
C44B O45B H45B 109.5
C44B C46B C47B 116.1(10)
C44B C46B H46C 108.3
C47B C46B H46C 108.3
C44B C46B H46D 108.3
C47B C46B H46D 108.3
H46C C46B H46D 107.4
O48B C47B O49B 123.1(16)
O48B C47B C46B 122.2(14)
O49B C47B C46B 114.7(14)
C47B O49B H49B 109.5

loop_
_geom_bond_atom_site_label_1
_geom_bond_atom_site_label_2
_geom_bond_distance
N1 C2 1.342(8)
N1 C5 1.355(7)
C2 N3 1.352(8)
C2 H2 0.9500
N3 C4 1.375(7)
N3 C10 1.472(7)
C4 C5 1.376(8)
C4 C9 1.420(7)
C5 N6 1.370(7)
N6 C7 1.369(7)
N6 C11 1.472(7)
C7 O12 1.228(7)
C7 N8 1.410(7)
N8 C9 1.393(7)
N8 C13 1.472(7)
C9 O14 1.238(7)
C10 H10A 0.9800
C10 H10B 0.9800
C10 H10C 0.9800
C11 H11A 0.9800
C11 H11B 0.9800
C11 H11C 0.9800
C13 H13A 0.9800
C13 H13B 0.9800
C13 H13C 0.9800
N15 C16 1.343(7)
N15 C19 1.363(7)
C16 N17 1.329(8)
C16 H16 0.9500
N17 C18 1.390(8)
N17 C24 1.461(8)
C18 C19 1.357(7)
C18 C23 1.436(8)
C19 N20 1.356(7)
N20 C21 1.393(7)
N20 C25 1.470(7)
C21 O26 1.202(7)
C21 N22 1.392(8)
N22 C23 1.404(8)
N22 C27 1.476(8)
C23 O28 1.217(7)
C24 H24A 0.9800
C24 H24B 0.9800
C24 H24C 0.9800
C25 H25A 0.9800
C25 H25B 0.9800
C25 H25C 0.9800
C27 H27A 0.9800
C27 H27B 0.9800
C27 H27C 0.9800
C31 O32 1.198(8)
C31 O33 1.333(7)
C31 C34 1.519(7)
O33 H33 0.8400
C34 O35 1.420(7)
C34 C36 1.510(7)
C34 H34 1.0000
O35 H35 0.8400
C36 C37 1.510(7)
C36 H36A 0.9900
C36 H36B 0.9900
C37 O38 1.195(9)
C37 O39 1.246(8)
O39 H39 0.8400
C41 O42 1.198(11)
C41 O43 1.326(12)
C41 C44 1.517(11)
O43 H43 0.8400
C44 O45 1.416(9)
C44 C46 1.508(9)
C44 H44 1.0000
O45 H45 0.8400
C46 C47 1.529(10)
C46 H46A 0.9900
C46 H46B 0.9900
C47 O48 1.206(12)
C47 O49 1.277(12)
O49 H49 0.8400
C41B O42B 1.196(13)
C41B O43B 1.331(14)
C41B C44B 1.527(13)
O43B H43B 0.8400
C44B O45B 1.424(12)
C44B C46B 1.497(11)
C44B H44B 1.0000
O45B H45B 0.8400
C46B C47B 1.504(13)
C46B H46C 0.9900
C46B H46D 0.9900
C47B O48B 1.201(13)
C47B O49B 1.256(13)
O49B H49B 0.8400

loop_
_geom_torsion_atom_site_label_1
_geom_torsion_atom_site_label_2
_geom_torsion_atom_site_label_3
_geom_torsion_atom_site_label_4
_geom_torsion
C5 N1 C2 N3 0.7(7)
N1 C2 N3 C4 0.0(7)
N1 C2 N3 C10 177.7(5)
C2 N3 C4 C5 -0.7(6)
C10 N3 C4 C5 -178.3(5)
C2 N3 C4 C9 -178.8(6)
C10 N3 C4 C9 3.5(10)
C2 N1 C5 N6 -178.0(5)
C2 N1 C5 C4 -1.1(7)
N3 C4 C5 N1 1.1(6)
C9 C4 C5 N1 179.5(5)
N3 C4 C5 N6 178.2(5)
C9 C4 C5 N6 -3.4(8)
N1 C5 N6 C7 179.4(5)
C4 C5 N6 C7 2.8(8)
N1 C5 N6 C11 -1.9(9)
C4 C5 N6 C11 -178.5(5)
C5 N6 C7 O12 -178.8(5)
C11 N6 C7 O12 2.5(9)
C5 N6 C7 N8 0.5(8)
C11 N6 C7 N8 -178.3(5)
O12 C7 N8 C9 175.8(5)
N6 C7 N8 C9 -3.4(8)
O12 C7 N8 C13 -3.8(8)
N6 C7 N8 C13 176.9(5)
C7 N8 C9 O14 -177.0(5)
C13 N8 C9 O14 2.7(7)
C7 N8 C9 C4 2.8(7)
C13 N8 C9 C4 -177.6(5)
N3 C4 C9 O14 -1.7(10)
C5 C4 C9 O14 -179.6(5)
N3 C4 C9 N8 178.6(5)
C5 C4 C9 N8 0.7(7)
C19 N15 C16 N17 0.5(7)
N15 C16 N17 C18 0.8(7)
N15 C16 N17 C24 -177.7(5)
C16 N17 C18 C19 -1.7(6)
C24 N17 C18 C19 176.8(5)
C16 N17 C18 C23 177.9(6)
C24 N17 C18 C23 -3.6(10)
N17 C18 C19 N20 -178.0(5)
C23 C18 C19 N20 2.4(9)
N17 C18 C19 N15 2.1(6)
C23 C18 C19 N15 -177.6(5)
C16 N15 C19 N20 178.4(5)
C16 N15 C19 C18 -1.6(6)
C18 C19 N20 C21 -1.3(8)
N15 C19 N20 C21 178.7(5)
C18 C19 N20 C25 -178.3(5)
N15 C19 N20 C25 1.6(9)
C19 N20 C21 O26 178.0(5)
C25 N20 C21 O26 -4.8(9)
C19 N20 C21 N22 -1.3(7)
C25 N20 C21 N22 175.8(5)
O26 C21 N22 C23 -176.1(5)
N20 C21 N22 C23 3.2(8)
O26 C21 N22 C27 4.1(8)
N20 C21 N22 C27 -176.5(5)
C21 N22 C23 O28 178.1(6)
C27 N22 C23 O28 -2.1(8)
C21 N22 C23 C18 -2.1(8)
C27 N22 C23 C18 177.6(5)
C19 C18 C23 O28 179.0(6)
N17 C18 C23 O28 -0.5(11)
C19 C18 C23 N22 -0.7(8)
N17 C18 C23 N22 179.7(5)
O32 C31 C34 O35 1.5(8)
O33 C31 C34 O35 176.9(5)
O32 C31 C34 C36 123.8(6)
O33 C31 C34 C36 -60.9(7)
O35 C34 C36 C37 -60.9(7)
C31 C34 C36 C37 175.7(6)
C34 C36 C37 O38 -33.6(13)
C34 C36 C37 O39 158.0(7)
O42 C41 C44 O45 6(2)
O43 C41 C44 O45 -178.5(15)
O42 C41 C44 C46 129.0(16)
O43 C41 C44 C46 -55.4(17)
O45 C44 C46 C47 -69.4(11)
C41 C44 C46 C47 169.4(9)
C44 C46 C47 O48 -78.2(14)
C44 C46 C47 O49 102.1(11)
O42B C41B C44B O45B -144(4)
O43B C41B C44B O45B 36(4)
O42B C41B C44B C46B -20(5)
O43B C41B C44B C46B 161(3)
O45B C44B C46B C47B -55.7(19)
C41B C44B C46B C47B -177(2)
C44B C46B C47B O48B 17(4)
C44B C46B C47B O49B -163(2)
